data_7717936
loop_
_publ_author_name
'Kosaka, Wataru'
'Watanabe, Yudai'
'Kitayama, Taku'
'Itoh, Chisa'
'Miyasaka, Hitoshi'

_publ_section_title
;
 Introduction of substituents for tuning the redox properties of
 benzoate-bridged paddlewheel diruthenium(II,II) complexes: what does the
 OH group bring?
;
_journal_issue 5
_journal_name_full 'Dalton transactions (Cambridge, England : 2003)'
_journal_page_first 1838
_journal_page_last 1849
_journal_paper_doi 10.1039/d4dt03020f
_journal_volume 54
_journal_year 2025
_chemical_formula_moiety 'C36 H32 F4 O14 Ru2'
_chemical_formula_sum 'C36 H32 F4 O14 Ru2'
_chemical_formula_weight 966.75
_space_group_crystal_system triclinic
_space_group_IT_number 2
_space_group_name_Hall '-P 1'
_space_group_name_H-M_alt 'P -1'
_atom_sites_solution_hydrogens geom
_atom_sites_solution_primary dual
_audit_creation_date 2021-01-12
_audit_creation_method
;
Olex2 1.3
(compiled Nov 21 2019 18:26:39 for OlexSys, GUI svn.r6003)
;
_audit_update_record
;
2024-10-28 deposited with the CCDC.	2024-12-11 downloaded from the CCDC.
;
_cell_angle_alpha 86.587(6)
_cell_angle_beta 78.313(5)
_cell_angle_gamma 70.144(7)
_cell_formula_units_Z 1
_cell_length_a 8.0723(5)
_cell_length_b 10.5927(9)
_cell_length_c 11.6969(6)
_cell_measurement_reflns_used 4634
_cell_measurement_temperature 102.15
_cell_measurement_theta_max 30.8500
_cell_measurement_theta_min 2.0650
_cell_volume 921.16(12)
_computing_cell_refinement 'CrysAlisPro 1.171.41.89a (Rigaku OD, 2020)'
_computing_data_collection 'CrysAlisPro 1.171.41.89a (Rigaku OD, 2020)'
_computing_data_reduction 'CrysAlisPro 1.171.41.89a (Rigaku OD, 2020)'
_computing_molecular_graphics 'Olex2 1.3 (Dolomanov et al., 2009)'
_computing_publication_material 'Olex2 1.3 (Dolomanov et al., 2009)'
_computing_structure_refinement 'SHELXL 2018/3 (Sheldrick, 2015)'
_computing_structure_solution 'SHELXT 2018/2 (Sheldrick, 2018)'
_diffrn_ambient_temperature 102.15
_diffrn_detector 'Hybrid Pixel Array Detector'
_diffrn_detector_area_resol_mean 10.0000
_diffrn_detector_type HyPix
_diffrn_measured_fraction_theta_full 0.984
_diffrn_measured_fraction_theta_max 0.955
_diffrn_measurement_details
;
List of Runs (angles in degrees, time in seconds):

  # Type    Start    End  Width  t~exp~   \w     \q     \k     \f   Frames
#--------------------------------------------------------------------------
  1  \w    -73.00  10.00   0.50    4.75    --   -3.68 -57.00-120.00  166
  2  \w    -25.00  56.00   0.50    4.75    --   -3.68  77.00  60.00  162
  3  \w    -76.00  -5.00   0.50    4.75    --   -3.68 -19.00 -60.00  142
  4  \w      2.00  54.00   0.50    4.75    --    4.46  57.00-180.00  104
  5  \w      8.00  36.00   0.50    4.75    --    4.46 -99.00 -60.00   56
;
_diffrn_measurement_device 'four-circle diffractometer'
_diffrn_measurement_device_type 'ROD, Synergy Custom system, HyPix'
_diffrn_measurement_method '\w scans'
_diffrn_orient_matrix_type 'CrysAlisPro convention (1999,Acta A55,543-557)'
_diffrn_orient_matrix_UB_11 -0.0357673000
_diffrn_orient_matrix_UB_12 0.0454879000
_diffrn_orient_matrix_UB_13 0.0480257000
_diffrn_orient_matrix_UB_21 0.0251341000
_diffrn_orient_matrix_UB_22 -0.0541161000
_diffrn_orient_matrix_UB_23 0.0388048000
_diffrn_orient_matrix_UB_31 0.0846099000
_diffrn_orient_matrix_UB_32 0.0084484000
_diffrn_orient_matrix_UB_33 -0.0047625000
_diffrn_radiation_monochromator mirror
_diffrn_radiation_probe x-ray
_diffrn_radiation_type 'Mo K\a'
_diffrn_radiation_wavelength 0.71073
_diffrn_reflns_av_R_equivalents 0.1465
_diffrn_reflns_av_unetI/netI 0.1418
_diffrn_reflns_Laue_measured_fraction_full 0.984
_diffrn_reflns_Laue_measured_fraction_max 0.955
_diffrn_reflns_limit_h_max 9
_diffrn_reflns_limit_h_min -10
_diffrn_reflns_limit_k_max 13
_diffrn_reflns_limit_k_min -13
_diffrn_reflns_limit_l_max 15
_diffrn_reflns_limit_l_min -14
_diffrn_reflns_number 8509
_diffrn_reflns_point_group_measured_fraction_full 0.984
_diffrn_reflns_point_group_measured_fraction_max 0.955
_diffrn_reflns_theta_full 25.242
_diffrn_reflns_theta_max 27.490
_diffrn_reflns_theta_min 2.696
_diffrn_source 'Rotating-anode X-ray tube'
_diffrn_source_type 'Rigaku (Mo) X-ray Source'
_exptl_absorpt_coefficient_mu 0.909
_exptl_absorpt_correction_T_max 1.00000
_exptl_absorpt_correction_T_min 0.33434
_exptl_absorpt_correction_type multi-scan
_exptl_absorpt_process_details
;
CrysAlisPro 1.171.41.89a (Rigaku Oxford Diffraction, 2020)
Empirical absorption correction using spherical harmonics,
implemented in SCALE3 ABSPACK scaling algorithm.
;
_exptl_crystal_colour brown
_exptl_crystal_colour_primary brown
_exptl_crystal_density_diffrn 1.743
_exptl_crystal_description plate
_exptl_crystal_F_000 484
_exptl_crystal_size_max 0.173
_exptl_crystal_size_mid 0.073
_exptl_crystal_size_min 0.02
_refine_diff_density_max 2.892
_refine_diff_density_min -3.183
_refine_diff_density_rms 0.424
_refine_ls_extinction_method none
_refine_ls_goodness_of_fit_ref 1.117
_refine_ls_hydrogen_treatment constr
_refine_ls_matrix_type full
_refine_ls_number_parameters 255
_refine_ls_number_reflns 4039
_refine_ls_number_restraints 0
_refine_ls_restrained_S_all 1.117
_refine_ls_R_factor_all 0.1059
_refine_ls_R_factor_gt 0.0703
_refine_ls_shift/su_max 0.001
_refine_ls_shift/su_mean 0.000
_refine_ls_structure_factor_coef Fsqd
_refine_ls_weighting_details 'w=1/[\s^2^(Fo^2^)+(0.1491P)^2^] where P=(Fo^2^+2Fc^2^)/3'
_refine_ls_weighting_scheme calc
_refine_ls_wR_factor_gt 0.1736
_refine_ls_wR_factor_ref 0.2351
_reflns_Friedel_coverage 0.000
_reflns_number_gt 3056
_reflns_number_total 4039
_reflns_threshold_expression 'I > 2\s(I)'
_cod_data_source_file d4dt03020f2.cif
_cod_data_source_block ru2_3f2oh_auto
_cod_database_code 7717936
_shelx_shelxl_version_number 2018/3
_chemical_oxdiff_formula 'Ru2 C36 H32 O14 F4'
_chemical_oxdiff_usercomment -180degree(display)
_shelx_space_group_comment
;
The symmetry employed for this shelxl refinement is uniquely defined
by the following loop, which should always be used as a source of
symmetry information in preference to the above space-group names.
They are only intended as comments.
;
_shelx_estimated_absorpt_t_max 0.982
_shelx_estimated_absorpt_t_min 0.859
_reflns_odcompleteness_completeness 97.92
_reflns_odcompleteness_iscentric 1
_reflns_odcompleteness_theta 26.32
_olex2_refinement_description
;
1. Fixed Uiso
 At 1.2 times of:
  All C(H) groups, All C(H,H) groups
 At 1.5 times of:
  All O(H) groups
2.a Secondary CH2 refined with riding coordinates:
 C18(H18A,H18B), C15(H15A,H15B), C17(H17A,H17B), C16(H16A,H16B)
2.b Aromatic/amide H refined with riding coordinates:
 C7(H7), C5(H5), C6(H6A), C14(H14), C12(H12), C13(H13)
2.c Idealised tetrahedral OH refined as rotating group:
 O6(H6), O3(H3)
;
_olex2_submission_special_instructions 'No special instructions were received'
_oxdiff_exptl_absorpt_empirical_details
;
Empirical correction (ABSPACK) includes:
- Absorption correction using spherical harmonics
- Frame scaling
;
_oxdiff_exptl_absorpt_empirical_full_max 4.118
_oxdiff_exptl_absorpt_empirical_full_min 0.130

loop_
_space_group_symop_operation_xyz
'x, y, z'
'-x, -y, -z'

loop_
_atom_site_label
_atom_site_type_symbol
_atom_site_fract_x
_atom_site_fract_y
_atom_site_fract_z
_atom_site_U_iso_or_equiv
_atom_site_adp_type
_atom_site_occupancy
_atom_site_site_symmetry_order
_atom_site_calc_flag
_atom_site_refinement_flags_posn
_atom_site_refinement_flags_adp
_atom_site_refinement_flags_occupancy
_atom_site_disorder_assembly
_atom_site_disorder_group
Ru1 Ru 0.90010(5) 0.45538(5) 0.55406(3) 0.0114(2) Uani 1 1 d . . . . .
O4 O 1.1112(6) 0.2914(5) 0.5927(4) 0.0163(10) Uani 1 1 d . . . . .
O1 O 0.9091(6) 0.5543(5) 0.6983(4) 0.0165(10) Uani 1 1 d . . . . .
O2 O 1.1030(6) 0.6446(5) 0.5912(4) 0.0171(10) Uani 1 1 d . . . . .
F1 F 0.8525(7) 0.7067(5) 1.1069(3) 0.0346(11) Uani 1 1 d . . . . .
O6 O 1.2333(7) 0.0643(5) 0.6976(5) 0.0275(12) Uani 1 1 d . . . . .
H6 H 1.154842 0.122132 0.667061 0.041 Uiso 1 1 calc R U . . .
F2 F 1.5211(7) -0.1313(5) 0.7422(5) 0.0458(15) Uani 1 1 d . . . . .
O5 O 1.3053(6) 0.3823(5) 0.4875(4) 0.0206(11) Uani 1 1 d . . . . .
O7 O 0.6880(6) 0.3892(5) 0.6811(4) 0.0184(10) Uani 1 1 d . . . . .
O3 O 0.8244(7) 0.5873(6) 0.9223(4) 0.0290(12) Uani 1 1 d . . . . .
H3 H 0.837458 0.546022 0.860171 0.044 Uiso 1 1 calc R U . . .
C1 C 1.0121(7) 0.6271(6) 0.6875(5) 0.0124(11) Uani 1 1 d . . . . .
C8 C 1.2707(8) 0.2905(6) 0.5520(5) 0.0161(13) Uani 1 1 d . . . . .
C10 C 1.3960(10) 0.0739(8) 0.6523(6) 0.0240(15) Uani 1 1 d . . . . .
C9 C 1.4241(8) 0.1789(7) 0.5817(6) 0.0196(14) Uani 1 1 d . . . . .
C7 C 1.1153(9) 0.7805(7) 0.7856(6) 0.0216(15) Uani 1 1 d . . . . .
H7 H 1.177949 0.796859 0.711418 0.026 Uiso 1 1 calc R U . . .
C4 C 0.9378(10) 0.7314(8) 1.0003(6) 0.0263(16) Uani 1 1 d . . . . .
C5 C 1.0347(10) 0.8186(7) 0.9927(6) 0.0245(15) Uani 1 1 d . . . . .
H5 H 1.040082 0.860727 1.060693 0.029 Uiso 1 1 calc R U . . .
C3 C 0.9241(9) 0.6683(8) 0.9038(6) 0.0226(15) Uani 1 1 d . . . . .
C6 C 1.1238(10) 0.8429(8) 0.8833(6) 0.0266(16) Uani 1 1 d . . . . .
H6A H 1.190565 0.902480 0.875937 0.032 Uiso 1 1 calc R U . . .
C14 C 1.5977(9) 0.1830(8) 0.5410(6) 0.0241(16) Uani 1 1 d . . . . .
H14 H 1.613778 0.257214 0.496170 0.029 Uiso 1 1 calc R U . . .
C11 C 1.5478(11) -0.0270(8) 0.6760(7) 0.0313(18) Uani 1 1 d . . . . .
C12 C 1.7176(11) -0.0269(9) 0.6347(8) 0.0340(19) Uani 1 1 d . . . . .
H12 H 1.817155 -0.098859 0.652343 0.041 Uiso 1 1 calc R U . . .
C13 C 1.7459(10) 0.0806(8) 0.5654(7) 0.0291(17) Uani 1 1 d . . . . .
H13 H 1.863789 0.082337 0.536295 0.035 Uiso 1 1 calc R U . . .
C18 C 0.7388(9) 0.3035(7) 0.7785(6) 0.0230(15) Uani 1 1 d . . . . .
H18A H 0.822974 0.330931 0.813875 0.028 Uiso 1 1 calc R U . . .
H18B H 0.797148 0.208650 0.752569 0.028 Uiso 1 1 calc R U . . .
C2 C 1.0162(8) 0.6934(7) 0.7936(5) 0.0205(15) Uani 1 1 d . . . . .
C15 C 0.5070(8) 0.4827(8) 0.7188(5) 0.0233(15) Uani 1 1 d . . . . .
H15A H 0.422907 0.464667 0.676400 0.028 Uiso 1 1 calc R U . . .
H15B H 0.504369 0.576243 0.703317 0.028 Uiso 1 1 calc R U . . .
C17 C 0.5673(11) 0.3208(11) 0.8645(8) 0.051(3) Uani 1 1 d . . . . .
H17A H 0.509216 0.257107 0.847734 0.061 Uiso 1 1 calc R U . . .
H17B H 0.588935 0.307103 0.945354 0.061 Uiso 1 1 calc R U . . .
C16 C 0.4547(11) 0.4627(11) 0.8468(7) 0.050(3) Uani 1 1 d . . . . .
H16A H 0.325191 0.474878 0.869268 0.060 Uiso 1 1 calc R U . . .
H16B H 0.482175 0.525967 0.892859 0.060 Uiso 1 1 calc R U . . .

loop_
_atom_site_aniso_label
_atom_site_aniso_U_11
_atom_site_aniso_U_22
_atom_site_aniso_U_33
_atom_site_aniso_U_23
_atom_site_aniso_U_13
_atom_site_aniso_U_12
Ru1 0.0082(3) 0.0126(3) 0.0112(3) 0.0040(2) -0.0009(2) -0.0019(2)
O4 0.011(2) 0.013(2) 0.019(2) 0.0068(18) -0.0014(16) 0.0032(17)
O1 0.012(2) 0.021(2) 0.0120(19) 0.0029(18) -0.0014(16) -0.0020(18)
O2 0.012(2) 0.022(3) 0.0128(19) 0.0030(18) 0.0013(16) -0.0014(18)
F1 0.045(3) 0.045(3) 0.0147(18) -0.0014(19) 0.0025(17) -0.021(2)
O6 0.027(3) 0.021(3) 0.033(3) 0.014(2) -0.007(2) -0.006(2)
F2 0.046(3) 0.026(3) 0.063(3) 0.025(3) -0.024(3) -0.005(2)
O5 0.008(2) 0.023(3) 0.021(2) 0.0102(19) 0.0002(16) 0.0041(19)
O7 0.015(2) 0.017(2) 0.018(2) 0.0076(18) 0.0024(17) -0.0030(18)
O3 0.035(3) 0.036(3) 0.018(2) 0.001(2) 0.003(2) -0.020(2)
C1 0.010(3) 0.008(3) 0.018(3) 0.004(2) -0.006(2) -0.001(2)
C8 0.014(3) 0.012(3) 0.019(3) 0.006(2) -0.003(2) -0.001(2)
C10 0.024(3) 0.017(4) 0.026(3) 0.005(3) -0.006(3) -0.002(3)
C9 0.013(3) 0.016(3) 0.023(3) 0.001(3) -0.005(2) 0.004(3)
C7 0.025(3) 0.015(3) 0.021(3) 0.005(3) -0.002(3) -0.005(3)
C4 0.030(4) 0.029(4) 0.015(3) 0.002(3) -0.001(3) -0.006(3)
C5 0.038(4) 0.015(3) 0.021(3) 0.002(3) -0.009(3) -0.009(3)
C3 0.025(3) 0.023(4) 0.018(3) 0.004(3) -0.002(3) -0.007(3)
C6 0.027(4) 0.020(4) 0.029(3) 0.002(3) -0.004(3) -0.005(3)
C14 0.016(3) 0.023(4) 0.030(3) 0.004(3) -0.006(3) -0.002(3)
C11 0.042(4) 0.013(3) 0.038(4) 0.008(3) -0.015(3) -0.006(3)
C12 0.024(4) 0.023(4) 0.049(5) 0.003(4) -0.018(3) 0.006(3)
C13 0.017(3) 0.026(4) 0.037(4) -0.004(3) -0.008(3) 0.004(3)
C18 0.022(3) 0.022(4) 0.022(3) 0.009(3) -0.003(2) -0.006(3)
C2 0.014(3) 0.017(3) 0.020(3) 0.008(3) 0.001(2) 0.005(2)
C15 0.013(3) 0.029(4) 0.023(3) 0.005(3) -0.003(2) -0.003(3)
C17 0.027(4) 0.065(7) 0.040(4) 0.031(5) 0.005(3) -0.001(4)
C16 0.033(4) 0.053(6) 0.035(4) 0.020(4) 0.013(3) 0.008(4)

loop_
_atom_type_symbol
_atom_type_description
_atom_type_scat_dispersion_real
_atom_type_scat_dispersion_imag
_atom_type_scat_source
C C 0.0033 0.0016 'International Tables Vol C Tables 4.2.6.8 and 6.1.1.4'
H H 0.0000 0.0000 'International Tables Vol C Tables 4.2.6.8 and 6.1.1.4'
F F 0.0171 0.0103 'International Tables Vol C Tables 4.2.6.8 and 6.1.1.4'
O O 0.0106 0.0060 'International Tables Vol C Tables 4.2.6.8 and 6.1.1.4'
Ru Ru -1.2594 0.8363 'International Tables Vol C Tables 4.2.6.8 and 6.1.1.4'

loop_
_geom_angle_atom_site_label_1
_geom_angle_atom_site_label_2
_geom_angle_atom_site_label_3
_geom_angle
_geom_angle_site_symmetry_1
_geom_angle_site_symmetry_3
_geom_angle_publ_flag
Ru1 Ru1 O7 172.14(13) 2_766 . ?
O4 Ru1 Ru1 90.05(13) . 2_766 ?
O4 Ru1 O7 92.86(16) . . ?
O1 Ru1 Ru1 88.54(13) . 2_766 ?
O1 Ru1 O4 89.03(18) . . ?
O1 Ru1 O7 84.21(18) . . ?
O2 Ru1 Ru1 90.55(13) 2_766 2_766 ?
O2 Ru1 O4 90.15(18) 2_766 . ?
O2 Ru1 O1 178.77(14) 2_766 . ?
O2 Ru1 O7 96.74(18) 2_766 . ?
O5 Ru1 Ru1 88.96(13) 2_766 2_766 ?
O5 Ru1 O4 178.82(13) 2_766 . ?
O5 Ru1 O1 91.6(2) 2_766 . ?
O5 Ru1 O2 89.2(2) 2_766 2_766 ?
O5 Ru1 O7 88.21(16) 2_766 . ?
C8 O4 Ru1 117.6(4) . . ?
C1 O1 Ru1 119.6(4) . . ?
C1 O2 Ru1 118.6(4) . 2_766 ?
C10 O6 H6 109.5 . . ?
C8 O5 Ru1 120.2(4) . 2_766 ?
C18 O7 Ru1 119.8(4) . . ?
C18 O7 C15 108.3(4) . . ?
C15 O7 Ru1 120.7(4) . . ?
C3 O3 H3 109.5 . . ?
O1 C1 C2 117.4(5) . . ?
O2 C1 O1 122.6(6) . . ?
O2 C1 C2 119.9(6) . . ?
O4 C8 C9 119.3(5) . . ?
O5 C8 O4 123.1(5) . . ?
O5 C8 C9 117.5(5) . . ?
O6 C10 C9 124.5(6) . . ?
O6 C10 C11 118.6(6) . . ?
C11 C10 C9 116.9(7) . . ?
C10 C9 C8 120.7(6) . . ?
C10 C9 C14 120.8(6) . . ?
C14 C9 C8 118.5(6) . . ?
C6 C7 H7 119.4 . . ?
C6 C7 C2 121.3(6) . . ?
C2 C7 H7 119.4 . . ?
F1 C4 C5 118.5(7) . . ?
F1 C4 C3 118.4(7) . . ?
C3 C4 C5 123.1(6) . . ?
C4 C5 H5 120.8 . . ?
C4 C5 C6 118.4(7) . . ?
C6 C5 H5 120.8 . . ?
O3 C3 C4 117.5(6) . . ?
O3 C3 C2 124.8(7) . . ?
C4 C3 C2 117.6(7) . . ?
C7 C6 C5 120.1(8) . . ?
C7 C6 H6A 120.0 . . ?
C5 C6 H6A 120.0 . . ?
C9 C14 H14 119.6 . . ?
C13 C14 C9 120.8(7) . . ?
C13 C14 H14 119.6 . . ?
F2 C11 C10 117.1(7) . . ?
C12 C11 F2 119.7(6) . . ?
C12 C11 C10 123.2(7) . . ?
C11 C12 H12 120.1 . . ?
C11 C12 C13 119.9(6) . . ?
C13 C12 H12 120.1 . . ?
C14 C13 C12 118.3(7) . . ?
C14 C13 H13 120.8 . . ?
C12 C13 H13 120.8 . . ?
O7 C18 H18A 110.6 . . ?
O7 C18 H18B 110.6 . . ?
O7 C18 C17 105.7(5) . . ?
H18A C18 H18B 108.7 . . ?
C17 C18 H18A 110.6 . . ?
C17 C18 H18B 110.6 . . ?
C7 C2 C1 119.8(5) . . ?
C7 C2 C3 119.4(7) . . ?
C3 C2 C1 120.8(7) . . ?
O7 C15 H15A 110.3 . . ?
O7 C15 H15B 110.3 . . ?
O7 C15 C16 106.9(5) . . ?
H15A C15 H15B 108.6 . . ?
C16 C15 H15A 110.3 . . ?
C16 C15 H15B 110.3 . . ?
C18 C17 H17A 111.1 . . ?
C18 C17 H17B 111.1 . . ?
H17A C17 H17B 109.0 . . ?
C16 C17 C18 103.5(6) . . ?
C16 C17 H17A 111.1 . . ?
C16 C17 H17B 111.1 . . ?
C15 C16 C17 103.3(7) . . ?
C15 C16 H16A 111.1 . . ?
C15 C16 H16B 111.1 . . ?
C17 C16 H16A 111.1 . . ?
C17 C16 H16B 111.1 . . ?
H16A C16 H16B 109.1 . . ?

loop_
_geom_bond_atom_site_label_1
_geom_bond_atom_site_label_2
_geom_bond_distance
_geom_bond_site_symmetry_2
_geom_bond_publ_flag
Ru1 Ru1 2.2718(8) 2_766 ?
Ru1 O4 2.082(4) . ?
Ru1 O1 2.064(5) . ?
Ru1 O2 2.063(5) 2_766 ?
Ru1 O5 2.057(4) 2_766 ?
Ru1 O7 2.300(4) . ?
O4 C8 1.277(8) . ?
O1 C1 1.297(8) . ?
O2 C1 1.255(7) . ?
F1 C4 1.354(8) . ?
O6 H6 0.8400 . ?
O6 C10 1.348(9) . ?
F2 C11 1.364(9) . ?
O5 C8 1.267(7) . ?
O7 C18 1.451(7) . ?
O7 C15 1.456(8) . ?
O3 H3 0.8400 . ?
O3 C3 1.345(9) . ?
C1 C2 1.474(10) . ?
C8 C9 1.477(8) . ?
C10 C9 1.399(10) . ?
C10 C11 1.390(10) . ?
C9 C14 1.400(9) . ?
C7 H7 0.9500 . ?
C7 C6 1.379(12) . ?
C7 C2 1.400(11) . ?
C4 C5 1.388(12) . ?
C4 C3 1.386(11) . ?
C5 H5 0.9500 . ?
C5 C6 1.391(10) . ?
C3 C2 1.411(9) . ?
C6 H6A 0.9500 . ?
C14 H14 0.9500 . ?
C14 C13 1.382(9) . ?
C11 C12 1.358(12) . ?
C12 H12 0.9500 . ?
C12 C13 1.412(12) . ?
C13 H13 0.9500 . ?
C18 H18A 0.9900 . ?
C18 H18B 0.9900 . ?
C18 C17 1.499(10) . ?
C15 H15A 0.9900 . ?
C15 H15B 0.9900 . ?
C15 C16 1.494(9) . ?
C17 H17A 0.9900 . ?
C17 H17B 0.9900 . ?
C17 C16 1.497(12) . ?
C16 H16A 0.9900 . ?
C16 H16B 0.9900 . ?

loop_
_geom_torsion_atom_site_label_1
_geom_torsion_atom_site_label_2
_geom_torsion_atom_site_label_3
_geom_torsion_atom_site_label_4
_geom_torsion
_geom_torsion_site_symmetry_1
_geom_torsion_site_symmetry_2
_geom_torsion_site_symmetry_3
_geom_torsion_site_symmetry_4
_geom_torsion_publ_flag
Ru1 O4 C8 O5 -1.9(10) . . . . ?
Ru1 O4 C8 C9 177.4(5) . . . . ?
Ru1 O1 C1 O2 2.7(7) . . . . ?
Ru1 O1 C1 C2 -178.8(4) . . . . ?
Ru1 O2 C1 O1 -3.6(7) 2_766 . . . ?
Ru1 O2 C1 C2 177.9(4) 2_766 . . . ?
Ru1 O5 C8 O4 1.2(10) 2_766 . . . ?
Ru1 O5 C8 C9 -178.1(5) 2_766 . . . ?
Ru1 O7 C18 C17 159.9(6) . . . . ?
Ru1 O7 C15 C16 -137.4(7) . . . . ?
O4 C8 C9 C10 0.9(11) . . . . ?
O4 C8 C9 C14 -176.9(7) . . . . ?
O1 C1 C2 C7 -175.7(5) . . . . ?
O1 C1 C2 C3 5.6(8) . . . . ?
O2 C1 C2 C7 2.9(8) . . . . ?
O2 C1 C2 C3 -175.9(5) . . . . ?
F1 C4 C5 C6 179.3(6) . . . . ?
F1 C4 C3 O3 0.8(10) . . . . ?
F1 C4 C3 C2 -179.0(6) . . . . ?
O6 C10 C9 C8 0.4(13) . . . . ?
O6 C10 C9 C14 178.1(7) . . . . ?
O6 C10 C11 F2 1.4(12) . . . . ?
O6 C10 C11 C12 -179.9(8) . . . . ?
F2 C11 C12 C13 179.6(7) . . . . ?
O5 C8 C9 C10 -179.8(7) . . . . ?
O5 C8 C9 C14 2.5(10) . . . . ?
O7 C18 C17 C16 -31.5(10) . . . . ?
O7 C15 C16 C17 -25.7(11) . . . . ?
O3 C3 C2 C1 -1.5(10) . . . . ?
O3 C3 C2 C7 179.8(6) . . . . ?
C8 C9 C14 C13 -179.4(7) . . . . ?
C10 C9 C14 C13 2.9(13) . . . . ?
C10 C11 C12 C13 0.9(15) . . . . ?
C9 C10 C11 F2 -178.3(7) . . . . ?
C9 C10 C11 C12 0.4(14) . . . . ?
C9 C14 C13 C12 -1.5(12) . . . . ?
C4 C5 C6 C7 -0.3(11) . . . . ?
C4 C3 C2 C1 178.3(6) . . . . ?
C4 C3 C2 C7 -0.4(10) . . . . ?
C5 C4 C3 O3 -179.2(7) . . . . ?
C5 C4 C3 C2 0.9(10) . . . . ?
C3 C4 C5 C6 -0.6(11) . . . . ?
C6 C7 C2 C1 -179.2(6) . . . . ?
C6 C7 C2 C3 -0.4(10) . . . . ?
C11 C10 C9 C8 -179.9(7) . . . . ?
C11 C10 C9 C14 -2.3(12) . . . . ?
C11 C12 C13 C14 -0.4(14) . . . . ?
C18 O7 C15 C16 6.3(10) . . . . ?
C18 C17 C16 C15 34.7(11) . . . . ?
C2 C7 C6 C5 0.8(10) . . . . ?
C15 O7 C18 C17 15.8(9) . . . . ?
